data_7119077
loop_
_publ_author_name
'Rong-Guo Shi'
'Xiao-Hua Wang'
'Ruzhang Liu'
'Chao-Guo Yan'

_publ_section_title
;
 Two-carbon ring expansion of isatin: a convenient construction of a
 dibenzo[b,d]azepinone scaffold
;
_journal_name_full Chem.Commun.
_journal_page_first 6280
_journal_volume 52
_journal_year 2016
_chemical_formula_moiety 'C21 H14 Cl N O5'
_chemical_formula_sum 'C21 H14 Cl N O5'
_chemical_formula_weight 395.78
_chemical_name_systematic
; 
 ? 
;
_space_group_IT_number 15
_symmetry_cell_setting monoclinic
_symmetry_space_group_name_Hall '-C 2yc'
_symmetry_space_group_name_H-M 'C 1 2/c 1'
_atom_sites_solution_hydrogens geom
_atom_sites_solution_primary direct
_atom_sites_solution_secondary difmap
_audit_block_doi 10.5517/cc1kkq0v
_audit_creation_method SHELXL-97
_audit_update_record
;
2016-01-13 deposited with the CCDC.
2016-04-04 downloaded from the CCDC.
;
_cell_angle_alpha 90.00
_cell_angle_beta 115.973(4)
_cell_angle_gamma 90.00
_cell_formula_units_Z 8
_cell_length_a 22.142(2)
_cell_length_b 15.2704(16)
_cell_length_c 12.2599(17)
_cell_measurement_reflns_used 9920
_cell_measurement_temperature 296(2)
_cell_measurement_theta_max 27.40
_cell_measurement_theta_min 2.67
_cell_volume 3726.6(7)
_computing_cell_refinement 'Bruker SMART'
_computing_data_collection 'Bruker SMART'
_computing_data_reduction 'Bruker SAINT'
_computing_molecular_graphics 'Bruker SHELXTL'
_computing_publication_material 'Bruker SHELXTL'
_computing_structure_refinement 'SHELXL-97 (Sheldrick, 1997)'
_computing_structure_solution 'SHELXS-97 (Sheldrick, 1990)'
_diffrn_ambient_temperature 296(2)
_diffrn_measured_fraction_theta_full 0.997
_diffrn_measured_fraction_theta_max 0.997
_diffrn_measurement_device_type 'CCD area detector'
_diffrn_measurement_method 'phi and omega scans'
_diffrn_radiation_monochromator graphite
_diffrn_radiation_source 'fine-focus sealed tube'
_diffrn_radiation_type MoK\a
_diffrn_radiation_wavelength 0.71073
_diffrn_reflns_av_R_equivalents 0.0902
_diffrn_reflns_av_sigmaI/netI 0.0545
_diffrn_reflns_limit_h_max 28
_diffrn_reflns_limit_h_min -28
_diffrn_reflns_limit_k_max 19
_diffrn_reflns_limit_k_min -19
_diffrn_reflns_limit_l_max 15
_diffrn_reflns_limit_l_min -15
_diffrn_reflns_number 25559
_diffrn_reflns_theta_full 27.53
_diffrn_reflns_theta_max 27.53
_diffrn_reflns_theta_min 1.68
_exptl_absorpt_coefficient_mu 0.238
_exptl_absorpt_correction_T_max 0.944
_exptl_absorpt_correction_T_min 0.927
_exptl_absorpt_correction_type multi-scan
_exptl_absorpt_process_details sadabs
_exptl_crystal_colour yellow
_exptl_crystal_density_diffrn 1.411
_exptl_crystal_density_method 'not measured'
_exptl_crystal_description block
_exptl_crystal_F_000 1632
_exptl_crystal_size_max 0.32
_exptl_crystal_size_mid 0.28
_exptl_crystal_size_min 0.24
_refine_diff_density_max 0.332
_refine_diff_density_min -0.326
_refine_diff_density_rms 0.058
_refine_ls_extinction_method none
_refine_ls_goodness_of_fit_ref 1.036
_refine_ls_hydrogen_treatment constr
_refine_ls_matrix_type full
_refine_ls_number_parameters 254
_refine_ls_number_reflns 4281
_refine_ls_number_restraints 0
_refine_ls_restrained_S_all 1.036
_refine_ls_R_factor_all 0.0758
_refine_ls_R_factor_gt 0.0560
_refine_ls_shift/su_max 0.000
_refine_ls_shift/su_mean 0.000
_refine_ls_structure_factor_coef Fsqd
_refine_ls_weighting_details 'calc w=1/[\s^2^(Fo^2^)+(0.0881P)^2^+1.1336P] where P=(Fo^2^+2Fc^2^)/3'
_refine_ls_weighting_scheme calc
_refine_ls_wR_factor_gt 0.1484
_refine_ls_wR_factor_ref 0.1636
_reflns_number_gt 3167
_reflns_number_total 4281
_reflns_threshold_expression >2sigma(I)
_cod_data_source_file c6cc00525j2.cif
_cod_data_source_block 2h
_cod_original_sg_symbol_H-M 'C 2/c'
_cod_database_code 7119077

loop_
_symmetry_equiv_pos_as_xyz
'x, y, z'
'-x, y, -z+1/2'
'x+1/2, y+1/2, z'
'-x+1/2, y+1/2, -z+1/2'
'-x, -y, -z'
'x, -y, z-1/2'
'-x+1/2, -y+1/2, -z'
'x+1/2, -y+1/2, z-1/2'

loop_
_atom_site_label
_atom_site_type_symbol
_atom_site_fract_x
_atom_site_fract_y
_atom_site_fract_z
_atom_site_U_iso_or_equiv
_atom_site_adp_type
_atom_site_occupancy
_atom_site_symmetry_multiplicity
_atom_site_calc_flag
_atom_site_refinement_flags
_atom_site_disorder_assembly
_atom_site_disorder_group
C1 C 0.18395(8) -0.04278(12) 0.60753(14) 0.0392(4) Uani 1 1 d . . .
C2 C 0.21050(10) -0.12675(13) 0.62126(17) 0.0489(5) Uani 1 1 d . . .
H2 H 0.2448 -0.1435 0.6955 0.059 Uiso 1 1 calc R . .
C3 C 0.18681(11) -0.18533(13) 0.52657(19) 0.0542(5) Uani 1 1 d . . .
H3 H 0.2039 -0.2419 0.5369 0.065 Uiso 1 1 calc R . .
C4 C 0.13729(10) -0.15892(13) 0.41615(18) 0.0511(5) Uani 1 1 d . . .
C5 C 0.10977(9) -0.07708(12) 0.39955(16) 0.0440(4) Uani 1 1 d . . .
H5 H 0.0763 -0.0610 0.3241 0.053 Uiso 1 1 calc R . .
C6 C 0.13193(8) -0.01715(11) 0.49624(15) 0.0372(4) Uani 1 1 d . . .
C7 C 0.10100(8) 0.07008(11) 0.47886(14) 0.0361(4) Uani 1 1 d . . .
C8 C 0.13812(8) 0.14290(11) 0.52393(14) 0.0386(4) Uani 1 1 d . . .
C9 C 0.21352(8) 0.13892(12) 0.59458(15) 0.0405(4) Uani 1 1 d . . .
H9 H 0.2298 0.1994 0.6109 0.049 Uiso 1 1 calc R . .
C10 C 0.23085(8) 0.09582(12) 0.71688(15) 0.0432(4) Uani 1 1 d . . .
C11 C 0.24754(8) 0.09576(11) 0.52459(15) 0.0395(4) Uani 1 1 d . . .
C12 C 0.34031(10) 0.00840(15) 0.5447(2) 0.0587(5) Uani 1 1 d . . .
H12A H 0.3506 0.0454 0.4907 0.070 Uiso 1 1 calc R . .
H12B H 0.3129 -0.0402 0.4982 0.070 Uiso 1 1 calc R . .
C13 C 0.40333(13) -0.0247(2) 0.6447(3) 0.0900(9) Uani 1 1 d . . .
H13A H 0.4305 0.0239 0.6889 0.135 Uiso 1 1 calc R . .
H13B H 0.4276 -0.0590 0.6115 0.135 Uiso 1 1 calc R . .
H13C H 0.3926 -0.0603 0.6984 0.135 Uiso 1 1 calc R . .
C14 C 0.02608(8) 0.07668(13) 0.40963(15) 0.0426(4) Uani 1 1 d . . .
C15 C -0.00494(9) 0.16453(14) 0.39071(16) 0.0471(5) Uani 1 1 d . . .
C16 C -0.07414(10) 0.17265(17) 0.3215(2) 0.0640(6) Uani 1 1 d . . .
H16 H -0.1000 0.1236 0.2852 0.077 Uiso 1 1 calc R . .
C17 C -0.10385(13) 0.2532(2) 0.3072(3) 0.0860(9) Uani 1 1 d . . .
H17 H -0.1500 0.2586 0.2607 0.103 Uiso 1 1 calc R . .
C18 C -0.06633(15) 0.3258(2) 0.3606(3) 0.0957(10) Uani 1 1 d . . .
H18 H -0.0874 0.3799 0.3511 0.115 Uiso 1 1 calc R . .
C19 C 0.00284(13) 0.31993(17) 0.4288(3) 0.0804(8) Uani 1 1 d . . .
H19 H 0.0281 0.3695 0.4647 0.097 Uiso 1 1 calc R . .
C20 C 0.03360(10) 0.23837(14) 0.4425(2) 0.0543(5) Uani 1 1 d . . .
C21 C 0.10765(10) 0.23065(12) 0.51106(19) 0.0504(5) Uani 1 1 d . . .
Cl1 Cl 0.10842(4) -0.23128(4) 0.29385(6) 0.0844(3) Uani 1 1 d . . .
N1 N 0.20930(7) 0.01214(10) 0.71110(12) 0.0442(4) Uani 1 1 d . . .
H1 H 0.2112 -0.0099 0.7771 0.053 Uiso 1 1 calc R . .
O1 O 0.26064(7) 0.13417(10) 0.81235(12) 0.0611(4) Uani 1 1 d . . .
O2 O 0.22582(6) 0.09737(10) 0.41601(11) 0.0514(3) Uani 1 1 d . . .
O3 O 0.30466(6) 0.05836(9) 0.59938(11) 0.0477(3) Uani 1 1 d . . .
O4 O 0.14292(8) 0.29461(10) 0.55430(19) 0.0813(5) Uani 1 1 d . . .
O5 O -0.00850(6) 0.01157(10) 0.37187(13) 0.0601(4) Uani 1 1 d . . .

loop_
_atom_site_aniso_label
_atom_site_aniso_U_11
_atom_site_aniso_U_22
_atom_site_aniso_U_33
_atom_site_aniso_U_23
_atom_site_aniso_U_13
_atom_site_aniso_U_12
C1 0.0372(8) 0.0423(10) 0.0348(8) 0.0043(7) 0.0127(7) -0.0030(7)
C2 0.0474(10) 0.0493(11) 0.0466(10) 0.0138(9) 0.0176(8) 0.0058(8)
C3 0.0662(12) 0.0377(10) 0.0636(12) 0.0091(9) 0.0330(11) 0.0076(9)
C4 0.0626(12) 0.0410(10) 0.0524(11) -0.0060(9) 0.0276(10) -0.0060(9)
C5 0.0446(9) 0.0417(10) 0.0390(9) -0.0017(8) 0.0121(8) -0.0060(7)
C6 0.0347(8) 0.0355(9) 0.0366(8) 0.0011(7) 0.0113(7) -0.0039(6)
C7 0.0333(8) 0.0404(9) 0.0289(7) 0.0010(7) 0.0084(7) -0.0011(7)
C8 0.0360(8) 0.0402(10) 0.0351(8) 0.0014(7) 0.0114(7) -0.0016(7)
C9 0.0347(8) 0.0391(9) 0.0385(8) -0.0024(7) 0.0076(7) -0.0066(7)
C10 0.0323(8) 0.0521(11) 0.0369(9) -0.0038(8) 0.0077(7) -0.0025(7)
C11 0.0315(8) 0.0405(10) 0.0393(9) 0.0031(7) 0.0090(7) -0.0065(7)
C12 0.0497(11) 0.0581(13) 0.0651(13) -0.0006(10) 0.0222(10) 0.0063(9)
C13 0.0694(16) 0.0872(19) 0.0953(19) -0.0012(16) 0.0193(15) 0.0319(14)
C14 0.0343(8) 0.0583(11) 0.0317(8) -0.0009(8) 0.0111(7) -0.0022(8)
C15 0.0367(9) 0.0633(12) 0.0428(9) 0.0149(9) 0.0186(8) 0.0078(8)
C16 0.0383(10) 0.0904(17) 0.0623(12) 0.0244(12) 0.0212(9) 0.0116(10)
C17 0.0478(12) 0.107(2) 0.105(2) 0.0504(19) 0.0349(14) 0.0295(14)
C18 0.0755(18) 0.083(2) 0.141(3) 0.055(2) 0.0585(19) 0.0443(16)
C19 0.0716(15) 0.0580(14) 0.118(2) 0.0293(14) 0.0472(15) 0.0216(12)
C20 0.0496(11) 0.0527(12) 0.0639(12) 0.0195(10) 0.0279(10) 0.0128(9)
C21 0.0503(10) 0.0384(10) 0.0600(11) 0.0065(9) 0.0217(9) 0.0002(8)
Cl1 0.1184(6) 0.0542(4) 0.0770(4) -0.0253(3) 0.0394(4) -0.0090(3)
N1 0.0440(8) 0.0525(9) 0.0279(7) 0.0037(6) 0.0081(6) -0.0045(7)
O1 0.0609(8) 0.0691(10) 0.0386(7) -0.0139(7) 0.0083(6) -0.0147(7)
O2 0.0444(7) 0.0663(9) 0.0387(7) 0.0026(6) 0.0136(6) 0.0020(6)
O3 0.0347(6) 0.0563(8) 0.0451(7) 0.0030(6) 0.0110(5) 0.0025(5)
O4 0.0662(10) 0.0381(8) 0.1204(15) 0.0009(9) 0.0232(10) -0.0044(7)
O5 0.0373(7) 0.0711(10) 0.0597(9) -0.0197(7) 0.0100(6) -0.0132(6)

loop_
_atom_type_symbol
_atom_type_description
_atom_type_scat_dispersion_real
_atom_type_scat_dispersion_imag
_atom_type_scat_source
C C 0.0033 0.0016 'International Tables Vol C Tables 4.2.6.8 and 6.1.1.4'
H H 0.0000 0.0000 'International Tables Vol C Tables 4.2.6.8 and 6.1.1.4'
Cl Cl 0.1484 0.1585 'International Tables Vol C Tables 4.2.6.8 and 6.1.1.4'
N N 0.0061 0.0033 'International Tables Vol C Tables 4.2.6.8 and 6.1.1.4'
O O 0.0106 0.0060 'International Tables Vol C Tables 4.2.6.8 and 6.1.1.4'

loop_
_geom_angle_atom_site_label_1
_geom_angle_atom_site_label_2
_geom_angle_atom_site_label_3
_geom_angle
_geom_angle_site_symmetry_1
_geom_angle_site_symmetry_3
C2 C1 C6 119.94(16) . .
C2 C1 N1 117.21(15) . .
C6 C1 N1 122.78(16) . .
C3 C2 C1 120.89(17) . .
C3 C2 H2 119.6 . .
C1 C2 H2 119.6 . .
C2 C3 C4 118.99(17) . .
C2 C3 H3 120.5 . .
C4 C3 H3 120.5 . .
C5 C4 C3 121.69(18) . .
C5 C4 Cl1 118.70(15) . .
C3 C4 Cl1 119.61(15) . .
C4 C5 C6 120.13(17) . .
C4 C5 H5 119.9 . .
C6 C5 H5 119.9 . .
C1 C6 C5 118.29(16) . .
C1 C6 C7 121.74(15) . .
C5 C6 C7 119.97(15) . .
C8 C7 C6 121.73(14) . .
C8 C7 C14 120.06(16) . .
C6 C7 C14 118.21(14) . .
C7 C8 C21 122.42(15) . .
C7 C8 C9 121.65(15) . .
C21 C8 C9 115.89(15) . .
C8 C9 C11 113.04(13) . .
C8 C9 C10 108.71(14) . .
C11 C9 C10 113.26(14) . .
C8 C9 H9 107.2 . .
C11 C9 H9 107.2 . .
C10 C9 H9 107.2 . .
O1 C10 N1 122.41(17) . .
O1 C10 C9 122.45(17) . .
N1 C10 C9 115.12(14) . .
O2 C11 O3 125.03(17) . .
O2 C11 C9 124.09(15) . .
O3 C11 C9 110.86(14) . .
O3 C12 C13 107.53(19) . .
O3 C12 H12A 110.2 . .
C13 C12 H12A 110.2 . .
O3 C12 H12B 110.2 . .
C13 C12 H12B 110.2 . .
H12A C12 H12B 108.5 . .
C12 C13 H13A 109.5 . .
C12 C13 H13B 109.5 . .
H13A C13 H13B 109.5 . .
C12 C13 H13C 109.5 . .
H13A C13 H13C 109.5 . .
H13B C13 H13C 109.5 . .
O5 C14 C15 120.69(16) . .
O5 C14 C7 121.10(17) . .
C15 C14 C7 118.20(16) . .
C20 C15 C16 119.8(2) . .
C20 C15 C14 120.99(16) . .
C16 C15 C14 119.17(19) . .
C17 C16 C15 119.7(2) . .
C17 C16 H16 120.1 . .
C15 C16 H16 120.1 . .
C18 C17 C16 120.6(2) . .
C18 C17 H17 119.7 . .
C16 C17 H17 119.7 . .
C17 C18 C19 120.9(2) . .
C17 C18 H18 119.6 . .
C19 C18 H18 119.6 . .
C18 C19 C20 118.8(3) . .
C18 C19 H19 120.6 . .
C20 C19 H19 120.6 . .
C15 C20 C19 120.0(2) . .
C15 C20 C21 119.98(17) . .
C19 C20 C21 120.0(2) . .
O4 C21 C8 120.36(18) . .
O4 C21 C20 121.45(18) . .
C8 C21 C20 118.18(17) . .
C10 N1 C1 126.69(14) . .
C10 N1 H1 116.7 . .
C1 N1 H1 116.7 . .
C11 O3 C12 117.00(14) . .

loop_
_geom_bond_atom_site_label_1
_geom_bond_atom_site_label_2
_geom_bond_distance
_geom_bond_site_symmetry_2
C1 C2 1.390(3) .
C1 C6 1.402(2) .
C1 N1 1.416(2) .
C2 C3 1.375(3) .
C2 H2 0.9300 .
C3 C4 1.377(3) .
C3 H3 0.9300 .
C4 C5 1.366(3) .
C4 Cl1 1.743(2) .
C5 C6 1.405(2) .
C5 H5 0.9300 .
C6 C7 1.470(2) .
C7 C8 1.349(2) .
C7 C14 1.500(2) .
C8 C21 1.477(3) .
C8 C9 1.508(2) .
C9 C11 1.518(3) .
C9 C10 1.525(2) .
C9 H9 0.9800 .
C10 O1 1.213(2) .
C10 N1 1.355(2) .
C11 O2 1.201(2) .
C11 O3 1.323(2) .
C12 O3 1.455(2) .
C12 C13 1.486(3) .
C12 H12A 0.9700 .
C12 H12B 0.9700 .
C13 H13A 0.9600 .
C13 H13B 0.9600 .
C13 H13C 0.9600 .
C14 O5 1.216(2) .
C14 C15 1.478(3) .
C15 C20 1.389(3) .
C15 C16 1.394(3) .
C16 C17 1.369(4) .
C16 H16 0.9300 .
C17 C18 1.369(4) .
C17 H17 0.9300 .
C18 C19 1.390(4) .
C18 H18 0.9300 .
C19 C20 1.394(3) .
C19 H19 0.9300 .
C20 C21 1.484(3) .
C21 O4 1.217(2) .
N1 H1 0.8600 .

loop_
_geom_hbond_atom_site_label_D
_geom_hbond_atom_site_label_H
_geom_hbond_atom_site_label_A
_geom_hbond_distance_DH
_geom_hbond_distance_HA
_geom_hbond_distance_DA
_geom_hbond_angle_DHA
_geom_hbond_site_symmetry_A
N1 H1 O2 0.86 2.08 2.905(2) 161.7 6_556
